data_1551235
loop_
_publ_author_name
'Fugu, Mohammed B.'
'Ellaby, Rebecca J.'
'O'Connor, Helen M'
'Pitak, Mateusz B.'
'Klooster, Wim'
'Horton, Peter N.'
'Coles, Simon J.'
'Al-Mashhadani, Mohammed H'
'Perepichka, Igor F.'
'Brechin, Euan K.'
'Jones, Leigh F.'

_publ_section_title
;
 Mono- and ditopic hydroxamate ligands towards discrete and extended
 network architectures.
;
_journal_issue 27
_journal_name_full 'Dalton transactions (Cambridge, England : 2003)'
_journal_page_first 10180
_journal_page_last 10190
_journal_paper_doi 10.1039/c9dt01531k
_journal_volume 48
_journal_year 2019
_chemical_formula_moiety 'C32 H32 N4 O12 Cl2 Fe2 (C4 H6 N2)'
_chemical_formula_sum 'C36 H38 Cl2 Fe2 N6 O12'
_chemical_formula_weight 929.32
_chemical_name_common '[Fe2]'
_chemical_properties_physical Hygroscopic
_space_group_crystal_system triclinic
_space_group_IT_number 2
_space_group_name_Hall '-P 1'
_space_group_name_H-M_alt 'P -1'
_symmetry_space_group_name_Hall '-P 1'
_symmetry_space_group_name_H-M 'P -1'
_atom_sites_solution_hydrogens geom
_audit_creation_method SHELXL-2018/3
_audit_update_record
;
2019-05-20 deposited with the CCDC.    2019-06-04 downloaded from the CCDC.
;
_cell_angle_alpha 76.760(3)
_cell_angle_beta 65.622(3)
_cell_angle_gamma 69.977(3)
_cell_formula_units_Z 1
_cell_length_a 10.0272(3)
_cell_length_b 10.6948(3)
_cell_length_c 10.8905(4)
_cell_measurement_reflns_used 9026
_cell_measurement_temperature 100.0(2)
_cell_measurement_theta_max 70.3150
_cell_measurement_theta_min 5.0320
_cell_volume 994.20(6)
_computing_cell_refinement 'crysalispro 1.171.39.9g (rigaku od, 2015)'
_computing_data_collection 'crysalispro 1.171.39.9g (rigaku od, 2015)'
_computing_data_reduction 'crysalispro 1.171.39.9g (rigaku od, 2015)'
_computing_molecular_graphics 'ORTEX - P. McArdle, J.Appl.Cryst.,1995,28,65-65.'
_computing_publication_material 'Oscail - P. McArdle, J.Appl.Cryst.,2017,50,320-326.'
_computing_structure_refinement 'SHELXL-2018/3 (Sheldrick, 2018)'
_computing_structure_solution 'SHELXT 2014/5 (Sheldrick, 2014)'
_diffrn_ambient_temperature 100.0(2)
_diffrn_measured_fraction_theta_full 0.982
_diffrn_measured_fraction_theta_max 0.980
_diffrn_measurement_device_type 'xtalab afc11 (rcd3): quarter-chi single'
_diffrn_measurement_method '\w scans'
_diffrn_radiation_type MoK\a
_diffrn_radiation_wavelength 0.71073
_diffrn_reflns_av_R_equivalents 0.0516
_diffrn_reflns_av_unetI/netI 0.0390
_diffrn_reflns_Laue_measured_fraction_full 0.982
_diffrn_reflns_Laue_measured_fraction_max 0.980
_diffrn_reflns_limit_h_max 12
_diffrn_reflns_limit_h_min -12
_diffrn_reflns_limit_k_max 12
_diffrn_reflns_limit_k_min -12
_diffrn_reflns_limit_l_max 13
_diffrn_reflns_limit_l_min -13
_diffrn_reflns_number 12861
_diffrn_reflns_point_group_measured_fraction_full 0.982
_diffrn_reflns_point_group_measured_fraction_max 0.980
_diffrn_reflns_theta_full 25.242
_diffrn_reflns_theta_max 25.348
_diffrn_reflns_theta_min 2.037
_diffrn_source 'fine-focus sealed x-ray tube'
_exptl_absorpt_coefficient_mu 0.934
_exptl_absorpt_correction_T_max 1.00000
_exptl_absorpt_correction_T_min 0.57140
_exptl_absorpt_correction_type multi-scan
_exptl_absorpt_process_details
;
crysalispro 1.171.39.9g (rigaku oxford diffraction, 2015)
empirical absorption correction using spherical harmonics,
 implemented in scale3 abspack scaling algorithm.
;
_exptl_crystal_colour Red
_exptl_crystal_density_diffrn 1.552
_exptl_crystal_description Parallelepiped
_exptl_crystal_F_000 478
_exptl_crystal_preparation 'Magnetic properties'
_exptl_crystal_recrystallization_method 'Re-crystallisation from solvent: MeCN'
_exptl_crystal_size_max 0.20
_exptl_crystal_size_mid 0.15
_exptl_crystal_size_min 0.03
_refine_diff_density_max 1.150
_refine_diff_density_min -1.583
_refine_diff_density_rms 0.165
_refine_ls_extinction_method none
_refine_ls_goodness_of_fit_ref 1.170
_refine_ls_hydrogen_treatment constr
_refine_ls_matrix_type full
_refine_ls_number_parameters 265
_refine_ls_number_reflns 3554
_refine_ls_number_restraints 0
_refine_ls_restrained_S_all 1.170
_refine_ls_R_factor_all 0.0721
_refine_ls_R_factor_gt 0.0613
_refine_ls_shift/su_max 0.000
_refine_ls_shift/su_mean 0.000
_refine_ls_structure_factor_coef Fsqd
_refine_ls_weighting_details 'w=1/[\s^2^(Fo^2^)+(0.0369P)^2^+8.2520P] where P=(Fo^2^+2Fc^2^)/3'
_refine_ls_weighting_scheme calc
_refine_ls_wR_factor_gt 0.1406
_refine_ls_wR_factor_ref 0.1719
_reflns_Friedel_coverage 0.000
_reflns_number_gt 3289
_reflns_number_total 3554
_reflns_threshold_expression 'I > 2\s(I)'
_cod_data_source_file c9dt01531k2.cif
_cod_data_source_block bfm67a
_cod_depositor_comments 'Adding full bibliography for 1551234--1551240.cif.'
_cod_database_code 1551235
_shelx_shelxl_version_number 2018/3
_shelx_space_group_comment
;
The symmetry employed for this shelxl refinement is uniquely defined
by the following loop, which should always be used as a source of
symmetry information in preference to the above space-group names.
They are only intended as comments.
;
_shelx_estimated_absorpt_t_min 0.835
_shelx_estimated_absorpt_t_max 0.973

loop_
_space_group_symop_operation_xyz
'x, y, z'
'-x, -y, -z'

loop_
_atom_site_label
_atom_site_type_symbol
_atom_site_fract_x
_atom_site_fract_y
_atom_site_fract_z
_atom_site_U_iso_or_equiv
_atom_site_adp_type
_atom_site_occupancy
_atom_site_site_symmetry_order
_atom_site_calc_flag
_atom_site_refinement_flags_posn
_atom_site_refinement_flags_adp
Fe1 Fe 0.15880(9) 0.40452(8) 0.52800(8) 0.0199(2) Uani 1 1 d . .
Cl1 Cl 0.22075(14) 0.42246(12) 0.70393(12) 0.0163(3) Uani 1 1 d . .
O1 O 0.2806(4) 0.5185(4) 0.3790(3) 0.0152(7) Uani 1 1 d . .
N1 N 0.1463(5) 0.5055(4) 0.2651(4) 0.0153(9) Uani 1 1 d . .
H1 H 0.132622 0.511532 0.188932 0.018 Uiso 1 1 calc R U
C1 C 0.2580(6) 0.5421(5) 0.2686(5) 0.0154(10) Uani 1 1 d . .
O2 O 0.0527(4) 0.4575(3) 0.3872(3) 0.0139(7) Uani 1 1 d . .
N2 N 0.2686(5) 0.1353(4) 0.4893(4) 0.0156(9) Uani 1 1 d . .
H2 H 0.329972 0.057956 0.460259 0.019 Uiso 1 1 calc R U
C2 C 0.3538(6) 0.6085(5) 0.1462(5) 0.0151(10) Uani 1 1 d . .
O3 O 0.1940(4) 0.6340(4) 0.0260(4) 0.0215(8) Uani 1 1 d . .
N3 N 0.5477(6) -0.0210(5) 0.2837(5) 0.0319(12) Uani 1 1 d . .
C3 C 0.3207(6) 0.6549(5) 0.0266(5) 0.0162(10) Uani 1 1 d . .
O4 O 0.3148(4) 0.2485(3) 0.4442(4) 0.0165(8) Uani 1 1 d . .
C4 C 0.4142(6) 0.7204(6) -0.0831(5) 0.0215(12) Uani 1 1 d . .
H4 H 0.392046 0.751951 -0.163440 0.026 Uiso 1 1 calc R U
O5 O 0.0489(4) 0.2611(3) 0.6185(3) 0.0151(7) Uani 1 1 d . .
C5 C 0.5409(6) 0.7392(6) -0.0742(6) 0.0243(12) Uani 1 1 d . .
H5 H 0.604877 0.783654 -0.149137 0.029 Uiso 1 1 calc R U
O6 O 0.2954(4) -0.1232(4) 0.5270(4) 0.0198(8) Uani 1 1 d . .
C6 C 0.5748(6) 0.6939(6) 0.0424(6) 0.0238(12) Uani 1 1 d . .
H6 H 0.661069 0.707363 0.047580 0.029 Uiso 1 1 calc R U
C7 C 0.4812(6) 0.6286(5) 0.1513(5) 0.0179(11) Uani 1 1 d . .
H7 H 0.504585 0.597074 0.231069 0.022 Uiso 1 1 calc R U
C8 C 0.1609(7) 0.6772(7) -0.0950(6) 0.0277(13) Uani 1 1 d . .
H8A H 0.143108 0.774366 -0.114779 0.042 Uiso 1 1 calc R U
H8B H 0.069492 0.653846 -0.082770 0.042 Uiso 1 1 calc R U
H8C H 0.247306 0.633015 -0.170562 0.042 Uiso 1 1 calc R U
C9 C 0.1283(6) 0.1452(5) 0.5782(5) 0.0141(10) Uani 1 1 d . .
C10 C 0.0607(6) 0.0323(5) 0.6286(5) 0.0143(10) Uani 1 1 d . .
C11 C 0.1430(6) -0.0996(5) 0.5980(5) 0.0157(10) Uani 1 1 d . .
C12 C 0.0670(6) -0.1990(5) 0.6427(5) 0.0172(11) Uani 1 1 d . .
H12 H 0.121753 -0.288365 0.621975 0.021 Uiso 1 1 calc R U
C13 C -0.0878(6) -0.1670(5) 0.7172(5) 0.0195(11) Uani 1 1 d . .
H13 H -0.139179 -0.234604 0.746377 0.023 Uiso 1 1 calc R U
C14 C -0.1698(6) -0.0367(6) 0.7500(5) 0.0204(11) Uani 1 1 d . .
H14 H -0.276001 -0.015667 0.802093 0.024 Uiso 1 1 calc R U
C15 C -0.0949(6) 0.0616(5) 0.7059(5) 0.0193(11) Uani 1 1 d . .
H15 H -0.150247 0.150288 0.728621 0.023 Uiso 1 1 calc R U
C16 C 0.3808(6) -0.2572(5) 0.4909(6) 0.0226(12) Uani 1 1 d . .
H16A H 0.374781 -0.319132 0.573407 0.034 Uiso 1 1 calc R U
H16B H 0.487685 -0.260008 0.436940 0.034 Uiso 1 1 calc R U
H16C H 0.338036 -0.283437 0.437682 0.034 Uiso 1 1 calc R U
C17 C 0.6688(7) -0.0560(6) 0.2083(6) 0.0231(12) Uani 1 1 d . .
C18 C 0.8238(7) -0.0994(7) 0.1134(6) 0.0326(14) Uani 1 1 d . .
H18A H 0.885380 -0.048643 0.119560 0.049 Uiso 1 1 calc R U
H18B H 0.823908 -0.083926 0.021141 0.049 Uiso 1 1 calc R U
H18C H 0.867039 -0.195001 0.135367 0.049 Uiso 1 1 calc R U

loop_
_atom_site_aniso_label
_atom_site_aniso_U_11
_atom_site_aniso_U_22
_atom_site_aniso_U_33
_atom_site_aniso_U_23
_atom_site_aniso_U_13
_atom_site_aniso_U_12
Fe1 0.0189(4) 0.0180(4) 0.0202(4) -0.0015(3) -0.0047(3) -0.0055(3)
Cl1 0.0162(6) 0.0154(6) 0.0172(6) -0.0025(5) -0.0077(5) -0.0018(5)
O1 0.0152(17) 0.0184(19) 0.0138(17) -0.0017(14) -0.0050(14) -0.0073(14)
N1 0.015(2) 0.022(2) 0.0075(19) -0.0024(17) -0.0003(16) -0.0070(18)
C1 0.014(2) 0.008(2) 0.020(3) -0.0027(19) -0.001(2) -0.0033(19)
O2 0.0130(17) 0.0153(18) 0.0142(17) -0.0023(14) -0.0029(14) -0.0068(14)
N2 0.015(2) 0.012(2) 0.019(2) -0.0037(17) -0.0037(18) -0.0052(17)
C2 0.014(2) 0.012(2) 0.018(2) -0.005(2) -0.002(2) -0.0050(19)
O3 0.022(2) 0.029(2) 0.0148(18) 0.0017(15) -0.0075(16) -0.0099(17)
N3 0.029(3) 0.022(3) 0.032(3) -0.002(2) -0.003(2) -0.003(2)
C3 0.016(3) 0.012(2) 0.021(3) -0.003(2) -0.006(2) -0.003(2)
O4 0.0148(18) 0.0136(18) 0.0210(18) -0.0034(14) -0.0031(15) -0.0071(14)
C4 0.023(3) 0.021(3) 0.013(2) 0.000(2) -0.002(2) -0.004(2)
O5 0.0165(18) 0.0091(17) 0.0187(18) -0.0034(14) -0.0036(15) -0.0044(14)
C5 0.020(3) 0.022(3) 0.024(3) 0.000(2) 0.000(2) -0.009(2)
O6 0.0130(18) 0.0104(18) 0.029(2) -0.0054(15) -0.0013(16) -0.0005(14)
C6 0.016(3) 0.025(3) 0.028(3) -0.002(2) -0.004(2) -0.009(2)
C7 0.018(3) 0.017(3) 0.016(2) -0.002(2) -0.002(2) -0.006(2)
C8 0.028(3) 0.037(4) 0.018(3) -0.001(2) -0.009(2) -0.009(3)
C9 0.013(2) 0.017(3) 0.013(2) -0.0002(19) -0.007(2) -0.002(2)
C10 0.017(2) 0.013(3) 0.014(2) -0.0016(19) -0.006(2) -0.004(2)
C11 0.013(2) 0.021(3) 0.015(2) -0.002(2) -0.006(2) -0.005(2)
C12 0.022(3) 0.011(3) 0.018(3) 0.000(2) -0.009(2) -0.002(2)
C13 0.026(3) 0.016(3) 0.022(3) 0.000(2) -0.010(2) -0.012(2)
C14 0.017(3) 0.022(3) 0.018(3) -0.002(2) -0.002(2) -0.006(2)
C15 0.020(3) 0.017(3) 0.020(3) -0.005(2) -0.005(2) -0.005(2)
C16 0.019(3) 0.015(3) 0.031(3) -0.009(2) -0.005(2) 0.000(2)
C17 0.028(3) 0.021(3) 0.026(3) -0.001(2) -0.013(3) -0.009(2)
C18 0.028(3) 0.033(4) 0.025(3) -0.003(3) -0.003(3) -0.003(3)

loop_
_atom_type_symbol
_atom_type_description
_atom_type_scat_dispersion_real
_atom_type_scat_dispersion_imag
_atom_type_scat_source
C C 0.0033 0.0016 'International Tables Vol C Tables 4.2.6.8 and 6.1.1.4'
H H 0.0000 0.0000 'International Tables Vol C Tables 4.2.6.8 and 6.1.1.4'
N N 0.0061 0.0033 'International Tables Vol C Tables 4.2.6.8 and 6.1.1.4'
O O 0.0106 0.0060 'International Tables Vol C Tables 4.2.6.8 and 6.1.1.4'
Fe Fe 0.3463 0.8444 'International Tables Vol C Tables 4.2.6.8 and 6.1.1.4'
Cl Cl 0.1484 0.1585 'International Tables Vol C Tables 4.2.6.8 and 6.1.1.4'

loop_
_geom_angle_atom_site_label_1
_geom_angle_atom_site_label_2
_geom_angle_atom_site_label_3
_geom_angle
_geom_angle_site_symmetry_1
_geom_angle_site_symmetry_3
O4 Fe1 O1 87.52(14) . .
O4 Fe1 O5 79.19(14) . .
O1 Fe1 O5 159.42(14) . .
O4 Fe1 O2 95.96(15) . .
O1 Fe1 O2 76.65(13) . .
O5 Fe1 O2 89.08(14) . .
O4 Fe1 O2 162.17(14) . 2_566
O1 Fe1 O2 103.14(14) . 2_566
O5 Fe1 O2 86.42(14) . 2_566
O2 Fe1 O2 73.16(15) . 2_566
O4 Fe1 Cl1 104.40(12) . .
O1 Fe1 Cl1 99.41(11) . .
O5 Fe1 Cl1 99.08(11) . .
O2 Fe1 Cl1 159.13(10) . .
O2 Fe1 Cl1 88.12(10) 2_566 .
C1 O1 Fe1 115.6(3) . .
C1 N1 O2 116.4(4) . .
C1 N1 H1 121.8 . .
O2 N1 H1 121.8 . .
O1 C1 N1 118.5(4) . .
O1 C1 C2 121.1(5) . .
N1 C1 C2 120.4(5) . .
N1 O2 Fe1 109.6(3) . .
N1 O2 Fe1 114.1(3) . 2_566
Fe1 O2 Fe1 106.84(15) . 2_566
C9 N2 O4 117.9(4) . .
C9 N2 H2 121.1 . .
O4 N2 H2 121.1 . .
C7 C2 C3 118.9(5) . .
C7 C2 C1 117.5(5) . .
C3 C2 C1 123.6(5) . .
C3 O3 C8 117.8(4) . .
O3 C3 C4 122.9(5) . .
O3 C3 C2 117.1(4) . .
C4 C3 C2 120.1(5) . .
N2 O4 Fe1 112.6(3) . .
C3 C4 C5 119.5(5) . .
C3 C4 H4 120.3 . .
C5 C4 H4 120.3 . .
C9 O5 Fe1 113.6(3) . .
C6 C5 C4 121.0(5) . .
C6 C5 H5 119.5 . .
C4 C5 H5 119.5 . .
C11 O6 C16 117.5(4) . .
C5 C6 C7 119.3(5) . .
C5 C6 H6 120.4 . .
C7 C6 H6 120.4 . .
C6 C7 C2 121.3(5) . .
C6 C7 H7 119.3 . .
C2 C7 H7 119.3 . .
O3 C8 H8A 109.5 . .
O3 C8 H8B 109.5 . .
H8A C8 H8B 109.5 . .
O3 C8 H8C 109.5 . .
H8A C8 H8C 109.5 . .
H8B C8 H8C 109.5 . .
O5 C9 N2 116.6(4) . .
O5 C9 C10 120.0(4) . .
N2 C9 C10 123.4(5) . .
C15 C10 C11 119.4(5) . .
C15 C10 C9 117.0(4) . .
C11 C10 C9 123.5(4) . .
O6 C11 C12 123.6(5) . .
O6 C11 C10 116.8(4) . .
C12 C11 C10 119.6(5) . .
C13 C12 C11 119.9(5) . .
C13 C12 H12 120.1 . .
C11 C12 H12 120.1 . .
C12 C13 C14 120.8(5) . .
C12 C13 H13 119.6 . .
C14 C13 H13 119.6 . .
C15 C14 C13 119.4(5) . .
C15 C14 H14 120.3 . .
C13 C14 H14 120.3 . .
C14 C15 C10 120.9(5) . .
C14 C15 H15 119.6 . .
C10 C15 H15 119.6 . .
O6 C16 H16A 109.5 . .
O6 C16 H16B 109.5 . .
H16A C16 H16B 109.5 . .
O6 C16 H16C 109.5 . .
H16A C16 H16C 109.5 . .
H16B C16 H16C 109.5 . .
N3 C17 C18 179.0(7) . .
C17 C18 H18A 109.5 . .
C17 C18 H18B 109.5 . .
H18A C18 H18B 109.5 . .
C17 C18 H18C 109.5 . .
H18A C18 H18C 109.5 . .
H18B C18 H18C 109.5 . .

loop_
_geom_bond_atom_site_label_1
_geom_bond_atom_site_label_2
_geom_bond_distance
_geom_bond_site_symmetry_2
Fe1 O4 1.949(4) .
Fe1 O1 2.022(3) .
Fe1 O5 2.026(3) .
Fe1 O2 2.084(4) .
Fe1 O2 2.095(3) 2_566
Fe1 Cl1 2.3078(14) .
O1 C1 1.268(6) .
N1 C1 1.323(7) .
N1 O2 1.379(5) .
N1 H1 0.8800 .
C1 C2 1.477(7) .
N2 C9 1.322(6) .
N2 O4 1.358(5) .
N2 H2 0.8800 .
C2 C7 1.391(7) .
C2 C3 1.414(7) .
O3 C3 1.366(6) .
O3 C8 1.427(7) .
N3 C17 1.138(8) .
C3 C4 1.393(7) .
C4 C5 1.396(8) .
C4 H4 0.9500 .
O5 C9 1.283(6) .
C5 C6 1.387(8) .
C5 H5 0.9500 .
O6 C11 1.359(6) .
O6 C16 1.443(6) .
C6 C7 1.388(7) .
C6 H6 0.9500 .
C7 H7 0.9500 .
C8 H8A 0.9800 .
C8 H8B 0.9800 .
C8 H8C 0.9800 .
C9 C10 1.472(7) .
C10 C15 1.394(7) .
C10 C11 1.405(7) .
C11 C12 1.400(7) .
C12 C13 1.381(8) .
C12 H12 0.9500 .
C13 C14 1.396(8) .
C13 H13 0.9500 .
C14 C15 1.382(8) .
C14 H14 0.9500 .
C15 H15 0.9500 .
C16 H16A 0.9800 .
C16 H16B 0.9800 .
C16 H16C 0.9800 .
C17 C18 1.449(8) .
C18 H18A 0.9800 .
C18 H18B 0.9800 .
C18 H18C 0.9800 .
